data_4033963
loop_
_publ_author_name
'Zhang, Rong'
'Xu, Pei'
'Wang, Shun-Yi'
'Ji, Shun-Jun'

_publ_section_title
;
 Visible Light-Induced Co- or Cu-Catalyzed Selenosulfonylation of Alkynes:
 Synthesis of \b-(Seleno)vinyl Sulfones.
;
_journal_issue 19
_journal_name_full 'The Journal of organic chemistry'
_journal_page_first 12324
_journal_page_last 12333
_journal_paper_doi 10.1021/acs.joc.9b01626
_journal_volume 84
_journal_year 2019
_chemical_formula_moiety 'C25 H25 N O3 S Se'
_chemical_formula_sum 'C25 H25 N O3 S Se'
_chemical_formula_weight 498.48
_space_group_crystal_system monoclinic
_space_group_IT_number 14
_space_group_name_Hall '-P 2yn'
_space_group_name_H-M_alt 'P 1 21/n 1'
_atom_sites_solution_hydrogens geom
_audit_creation_method SHELXL-2016/6
_cell_angle_alpha 90
_cell_angle_beta 92.701(3)
_cell_angle_gamma 90
_cell_formula_units_Z 4
_cell_length_a 10.8819(12)
_cell_length_b 11.2677(13)
_cell_length_c 19.934(2)
_cell_measurement_reflns_used 9951
_cell_measurement_temperature 296(2)
_cell_measurement_theta_max 27.3950
_cell_measurement_theta_min 2.6036
_cell_volume 2441.5(5)
_computing_cell_refinement 'Bruker SAINT'
_computing_data_collection 'Bruker APEX2'
_computing_data_reduction 'Bruker SAINT'
_computing_structure_refinement 'SHELXL-2016/6 (Sheldrick, 2016)'
_computing_structure_solution 'SHELXT 2014/5 (Sheldrick, 2014)'
_diffrn_ambient_temperature 296(2)
_diffrn_measured_fraction_theta_full 0.998
_diffrn_measured_fraction_theta_max 0.998
_diffrn_measurement_device_type 'Bruker ApexII'
_diffrn_measurement_method 'phi and omega scans'
_diffrn_radiation_monochromator graphite
_diffrn_radiation_source 'fine-focus sealed tube'
_diffrn_radiation_type MoK\a
_diffrn_radiation_wavelength 0.71073
_diffrn_reflns_av_R_equivalents 0.0741
_diffrn_reflns_av_unetI/netI 0.0402
_diffrn_reflns_Laue_measured_fraction_full 0.998
_diffrn_reflns_Laue_measured_fraction_max 0.998
_diffrn_reflns_limit_h_max 13
_diffrn_reflns_limit_h_min -13
_diffrn_reflns_limit_k_max 13
_diffrn_reflns_limit_k_min -13
_diffrn_reflns_limit_l_max 24
_diffrn_reflns_limit_l_min -24
_diffrn_reflns_number 46916
_diffrn_reflns_point_group_measured_fraction_full 0.998
_diffrn_reflns_point_group_measured_fraction_max 0.998
_diffrn_reflns_theta_full 25.242
_diffrn_reflns_theta_max 25.347
_diffrn_reflns_theta_min 2.730
_exptl_absorpt_coefficient_mu 1.649
_exptl_absorpt_correction_T_max 0.7456
_exptl_absorpt_correction_T_min 0.6035
_exptl_absorpt_correction_type multi-scan
_exptl_absorpt_process_details
;
 SADABS-2014/5 - Bruker AXS area detector scaling and absorption correction 
;
_exptl_crystal_colour colorless
_exptl_crystal_density_diffrn 1.356
_exptl_crystal_description prism
_exptl_crystal_F_000 1024
_exptl_crystal_size_max 0.200
_exptl_crystal_size_mid 0.200
_exptl_crystal_size_min 0.080
_refine_diff_density_max 1.252
_refine_diff_density_min -0.746
_refine_diff_density_rms 0.078
_refine_ls_extinction_method none
_refine_ls_goodness_of_fit_ref 1.098
_refine_ls_hydrogen_treatment constr
_refine_ls_matrix_type full
_refine_ls_number_parameters 313
_refine_ls_number_reflns 4449
_refine_ls_number_restraints 6
_refine_ls_restrained_S_all 1.098
_refine_ls_R_factor_all 0.0922
_refine_ls_R_factor_gt 0.0627
_refine_ls_shift/su_max 0.001
_refine_ls_shift/su_mean 0.000
_refine_ls_structure_factor_coef Fsqd
_refine_ls_weighting_details 'w=1/[\s^2^(Fo^2^)+(0.0737P)^2^+4.6169P] where P=(Fo^2^+2Fc^2^)/3'
_refine_ls_weighting_scheme calc
_refine_ls_wR_factor_gt 0.1589
_refine_ls_wR_factor_ref 0.1773
_reflns_Friedel_coverage 0.000
_reflns_number_gt 3224
_reflns_number_total 4449
_reflns_threshold_expression 'I > 2\s(I)'
_cod_data_source_file jo9b01626_si_002.cif
_cod_data_source_block a
_cod_original_cell_volume 2441.4(5)
_cod_original_sg_symbol_H-M 'P 21/n'
_cod_database_code 4033963
_shelx_shelxl_version_number 2016/6
_shelx_space_group_comment
;
The symmetry employed for this shelxl refinement is uniquely defined
by the following loop, which should always be used as a source of
symmetry information in preference to the above space-group names.
They are only intended as comments.
;
_shelx_estimated_absorpt_t_min 0.734
_shelx_estimated_absorpt_t_max 0.879

loop_
_space_group_symop_operation_xyz
'x, y, z'
'-x+1/2, y+1/2, -z+1/2'
'-x, -y, -z'
'x-1/2, -y-1/2, z-1/2'

loop_
_atom_site_label
_atom_site_type_symbol
_atom_site_fract_x
_atom_site_fract_y
_atom_site_fract_z
_atom_site_U_iso_or_equiv
_atom_site_adp_type
_atom_site_occupancy
_atom_site_site_symmetry_order
_atom_site_calc_flag
_atom_site_refinement_flags_posn
_atom_site_refinement_flags_adp
_atom_site_refinement_flags_occupancy
_atom_site_disorder_assembly
_atom_site_disorder_group
Se1 Se 0.10728(5) 1.78743(5) 0.08221(4) 0.0707(3) Uani 1 1 d . . . . .
S1 S -0.11971(10) 1.98448(11) 0.10434(6) 0.0443(3) Uani 1 1 d . . . . .
O1 O -0.1904(3) 2.0910(3) 0.09478(18) 0.0611(9) Uani 1 1 d . . . . .
O2 O -0.1319(3) 1.8936(3) 0.05377(17) 0.0607(9) Uani 1 1 d . . . . .
O3 O 0.0337(4) 2.1893(3) 0.18906(18) 0.0653(10) Uani 1 1 d . . . . .
C1 C 0.0558(4) 2.1544(4) 0.1335(2) 0.0422(10) Uani 1 1 d . . . . .
C2 C 0.0368(4) 2.0262(4) 0.1138(2) 0.0392(10) Uani 1 1 d . . . . .
C3 C 0.1302(4) 1.9510(4) 0.1076(2) 0.0402(10) Uani 1 1 d . . . . .
C4 C 0.2593(4) 1.9927(4) 0.1213(2) 0.0437(11) Uani 1 1 d . . . . .
C5 C 0.3390(4) 2.0086(5) 0.0702(3) 0.0569(13) Uani 1 1 d . . . . .
H5 H 0.314588 1.991426 0.025938 0.068 Uiso 1 1 calc R U . . .
C6 C 0.4568(5) 2.0510(6) 0.0865(4) 0.0811(19) Uani 1 1 d . . . . .
H6 H 0.511033 2.062544 0.052402 0.097 Uiso 1 1 calc R U . . .
C7 C 0.4945(6) 2.0758(7) 0.1509(4) 0.092(2) Uani 1 1 d . . . . .
H7 H 0.573829 2.103319 0.160878 0.110 Uiso 1 1 calc R U . . .
C8 C 0.4137(7) 2.0598(7) 0.2011(4) 0.094(2) Uani 1 1 d . . . . .
H8 H 0.438416 2.076838 0.245390 0.113 Uiso 1 1 calc R U . . .
C9 C 0.2966(5) 2.0188(5) 0.1863(3) 0.0644(14) Uani 1 1 d . . . . .
H9 H 0.242371 2.008669 0.220507 0.077 Uiso 1 1 calc R U . . .
C10 C -0.1524(7) 1.9242(8) 0.1827(3) 0.045(5) Uani 0.5 1 d G U P A 1
C11 C -0.2663(7) 1.8690(9) 0.1847(4) 0.077(4) Uani 0.5 1 d G . P A 1
H11 H -0.316355 1.862283 0.145709 0.092 Uiso 0.5 1 calc R U P A 1
C12 C -0.3056(7) 1.8237(11) 0.2449(5) 0.099(5) Uani 0.5 1 d G . P A 1
H12 H -0.381821 1.786722 0.246234 0.119 Uiso 0.5 1 calc R U P A 1
C13 C -0.2308(9) 1.8337(11) 0.3031(4) 0.098(9) Uani 0.5 1 d G . P A 1
H13 H -0.257074 1.803410 0.343407 0.117 Uiso 0.5 1 calc R U P A 1
C14 C -0.1169(8) 1.8890(10) 0.3011(3) 0.076(4) Uani 0.5 1 d G . P A 1
H14 H -0.066860 1.895661 0.340055 0.091 Uiso 0.5 1 calc R U P A 1
C15 C -0.0776(6) 1.9342(8) 0.2409(4) 0.067(3) Uani 0.5 1 d G . P A 1
H15 H -0.001393 1.971223 0.239530 0.080 Uiso 0.5 1 calc R U P A 1
C10A C -0.1638(9) 1.9143(8) 0.1768(4) 0.054(6) Uani 0.5 1 d G . P A 2
C11A C -0.1871(10) 1.7932(8) 0.1794(5) 0.088(4) Uani 0.5 1 d G . P A 2
H11A H -0.175410 1.745902 0.142010 0.106 Uiso 0.5 1 calc R U P A 2
C12A C -0.2277(11) 1.7426(8) 0.2380(7) 0.125(7) Uani 0.5 1 d G . P A 2
H12A H -0.243281 1.661543 0.239773 0.150 Uiso 0.5 1 calc R U P A 2
C13A C -0.2451(11) 1.8132(13) 0.2939(5) 0.103(9) Uani 0.5 1 d G . P A 2
H13A H -0.272324 1.779418 0.333127 0.123 Uiso 0.5 1 calc R U P A 2
C14A C -0.2219(12) 1.9344(13) 0.2913(4) 0.153(10) Uani 0.5 1 d G . P A 2
H14A H -0.233497 1.981654 0.328719 0.184 Uiso 0.5 1 calc R U P A 2
C15A C -0.1812(11) 1.9849(8) 0.2327(5) 0.111(6) Uani 0.5 1 d G . P A 2
H15A H -0.165626 2.066016 0.230958 0.133 Uiso 0.5 1 calc R U P A 2
C16 C 0.2735(5) 1.7330(4) 0.0845(3) 0.0547(13) Uani 1 1 d . . . . .
C17 C 0.3383(6) 1.7080(5) 0.1443(3) 0.0697(16) Uani 1 1 d . . . . .
H17 H 0.302896 1.721275 0.185183 0.084 Uiso 1 1 calc R U . . .
C18 C 0.4545(7) 1.6638(8) 0.1425(4) 0.097(2) Uani 1 1 d . . . . .
H18 H 0.499358 1.648644 0.182459 0.117 Uiso 1 1 calc R U . . .
C19 C 0.5061(6) 1.6414(7) 0.0824(4) 0.097(2) Uani 1 1 d . . . . .
H19 H 0.584645 1.609109 0.081949 0.117 Uiso 1 1 calc R U . . .
C20 C 0.4446(7) 1.6656(7) 0.0246(4) 0.092(2) Uani 1 1 d . . . . .
H20 H 0.481077 1.651286 -0.015894 0.110 Uiso 1 1 calc R U . . .
C21 C 0.3258(6) 1.7122(5) 0.0246(3) 0.0680(15) Uani 1 1 d . . . . .
H21 H 0.282651 1.728963 -0.015641 0.082 Uiso 1 1 calc R U . . .
N1 N 0.1012(3) 2.2204(3) 0.08404(19) 0.0454(9) Uani 1 1 d . . . . .
H1 H 0.106483 2.186949 0.045499 0.055 Uiso 1 1 calc R U . . .
C22 C 0.1426(5) 2.3444(4) 0.0899(3) 0.0600(14) Uani 1 1 d . . . . .
C23 C 0.2458(7) 2.3533(6) 0.1443(4) 0.100(2) Uani 1 1 d . . . . .
H23A H 0.213825 2.335250 0.187160 0.150 Uiso 1 1 calc R U . . .
H23B H 0.278704 2.432346 0.145000 0.150 Uiso 1 1 calc R U . . .
H23C H 0.309716 2.297867 0.134816 0.150 Uiso 1 1 calc R U . . .
C24 C 0.0332(7) 2.4242(6) 0.1046(4) 0.105(3) Uani 1 1 d . . . . .
H24A H -0.030630 2.413608 0.070142 0.157 Uiso 1 1 calc R U . . .
H24B H 0.059144 2.505582 0.105400 0.157 Uiso 1 1 calc R U . . .
H24C H 0.002344 2.403296 0.147329 0.157 Uiso 1 1 calc R U . . .
C25 C 0.1917(7) 2.3753(6) 0.0222(3) 0.088(2) Uani 1 1 d . . . . .
H25A H 0.253959 2.319093 0.011273 0.132 Uiso 1 1 calc R U . . .
H25B H 0.226587 2.453588 0.024075 0.132 Uiso 1 1 calc R U . . .
H25C H 0.125832 2.372902 -0.011475 0.132 Uiso 1 1 calc R U . . .

loop_
_atom_site_aniso_label
_atom_site_aniso_U_11
_atom_site_aniso_U_22
_atom_site_aniso_U_33
_atom_site_aniso_U_23
_atom_site_aniso_U_13
_atom_site_aniso_U_12
Se1 0.0503(4) 0.0428(3) 0.1187(6) -0.0089(3) 0.0011(3) -0.0025(2)
S1 0.0367(6) 0.0518(7) 0.0448(6) 0.0044(5) 0.0076(5) -0.0008(5)
O1 0.049(2) 0.067(2) 0.067(2) 0.0159(18) 0.0046(17) 0.0112(18)
O2 0.048(2) 0.073(2) 0.061(2) -0.0149(18) 0.0052(16) -0.0118(17)
O3 0.083(3) 0.059(2) 0.057(2) -0.0098(18) 0.027(2) -0.0018(19)
C1 0.042(2) 0.041(3) 0.043(3) -0.003(2) 0.003(2) 0.004(2)
C2 0.038(2) 0.046(3) 0.035(2) 0.0039(19) 0.0108(18) -0.0045(19)
C3 0.042(2) 0.038(2) 0.042(2) 0.0049(19) 0.0082(19) -0.0034(19)
C4 0.040(2) 0.036(2) 0.056(3) 0.004(2) 0.002(2) 0.0008(19)
C5 0.041(3) 0.062(3) 0.068(3) -0.003(3) 0.010(2) -0.006(2)
C6 0.049(3) 0.093(5) 0.104(5) -0.011(4) 0.027(3) -0.014(3)
C7 0.049(4) 0.108(6) 0.116(6) -0.016(5) -0.012(4) -0.016(4)
C8 0.080(5) 0.104(6) 0.094(5) -0.010(4) -0.036(4) -0.006(4)
C9 0.056(3) 0.073(4) 0.063(3) 0.008(3) -0.006(3) 0.000(3)
C10 0.045(5) 0.045(5) 0.045(5) 0.0002(10) 0.0022(10) -0.0003(10)
C11 0.062(8) 0.100(10) 0.068(8) 0.025(7) -0.007(6) -0.042(7)
C12 0.060(8) 0.142(15) 0.098(11) 0.027(11) 0.021(8) -0.038(9)
C13 0.101(17) 0.104(15) 0.093(15) 0.041(12) 0.049(12) -0.045(14)
C14 0.080(8) 0.105(10) 0.042(6) 0.019(6) 0.005(6) -0.018(8)
C15 0.048(6) 0.106(10) 0.047(6) 0.014(6) 0.006(5) -0.031(6)
C10A 0.035(6) 0.073(10) 0.055(8) 0.028(6) 0.019(5) -0.012(5)
C11A 0.090(10) 0.076(9) 0.100(11) 0.034(8) 0.009(8) -0.015(8)
C12A 0.089(12) 0.119(15) 0.17(2) 0.074(15) 0.003(12) -0.038(11)
C13A 0.074(14) 0.14(2) 0.098(18) 0.043(15) 0.007(13) 0.002(13)
C14A 0.130(16) 0.27(3) 0.065(10) 0.001(14) 0.038(10) -0.10(2)
C15A 0.145(16) 0.124(14) 0.066(9) 0.004(9) 0.017(9) -0.073(12)
C16 0.054(3) 0.036(3) 0.075(4) 0.001(2) 0.008(3) 0.004(2)
C17 0.076(4) 0.074(4) 0.060(3) 0.006(3) 0.006(3) 0.013(3)
C18 0.078(5) 0.119(6) 0.094(5) 0.015(5) -0.008(4) 0.032(4)
C19 0.063(4) 0.114(6) 0.115(6) 0.019(5) 0.013(4) 0.033(4)
C20 0.095(5) 0.097(5) 0.087(5) -0.003(4) 0.038(4) 0.013(4)
C21 0.082(4) 0.061(4) 0.061(4) 0.002(3) 0.001(3) 0.006(3)
N1 0.054(2) 0.036(2) 0.046(2) -0.0059(17) 0.0085(18) -0.0036(18)
C22 0.075(4) 0.035(3) 0.070(3) -0.001(2) 0.014(3) -0.010(2)
C23 0.117(6) 0.071(4) 0.110(6) -0.014(4) -0.021(5) -0.036(4)
C24 0.117(6) 0.046(4) 0.154(7) 0.003(4) 0.037(5) 0.019(4)
C25 0.116(6) 0.059(4) 0.091(5) 0.005(3) 0.027(4) -0.032(4)

loop_
_atom_type_symbol
_atom_type_description
_atom_type_scat_dispersion_real
_atom_type_scat_dispersion_imag
_atom_type_scat_source
C C 0.0033 0.0016 'International Tables Vol C Tables 4.2.6.8 and 6.1.1.4'
H H 0.0000 0.0000 'International Tables Vol C Tables 4.2.6.8 and 6.1.1.4'
N N 0.0061 0.0033 'International Tables Vol C Tables 4.2.6.8 and 6.1.1.4'
O O 0.0106 0.0060 'International Tables Vol C Tables 4.2.6.8 and 6.1.1.4'
S S 0.1246 0.1234 'International Tables Vol C Tables 4.2.6.8 and 6.1.1.4'
Se Se -0.0929 2.2259 'International Tables Vol C Tables 4.2.6.8 and 6.1.1.4'

loop_
_geom_angle_atom_site_label_1
_geom_angle_atom_site_label_2
_geom_angle_atom_site_label_3
_geom_angle
C16 Se1 C3 101.0(2)
O1 S1 O2 118.1(2)
O1 S1 C10A 108.9(4)
O2 S1 C10A 103.8(4)
O1 S1 C10 108.2(4)
O2 S1 C10 109.4(4)
O1 S1 C2 107.4(2)
O2 S1 C2 108.7(2)
C10A S1 C2 109.6(4)
C10 S1 C2 104.0(3)
O3 C1 N1 125.9(4)
O3 C1 C2 121.2(4)
N1 C1 C2 112.9(4)
C3 C2 C1 122.4(4)
C3 C2 S1 123.8(4)
C1 C2 S1 113.7(3)
C2 C3 C4 119.9(4)
C2 C3 Se1 122.9(3)
C4 C3 Se1 117.3(3)
C9 C4 C5 120.0(5)
C9 C4 C3 118.2(4)
C5 C4 C3 121.7(4)
C4 C5 C6 118.5(5)
C7 C6 C5 121.7(6)
C6 C7 C8 119.1(6)
C9 C8 C7 120.3(6)
C4 C9 C8 120.4(6)
C11 C10 C15 120.0
C11 C10 S1 114.7(4)
C15 C10 S1 125.2(4)
C10 C11 C12 120.0
C13 C12 C11 120.0
C14 C13 C12 120.0
C13 C14 C15 120.0
C14 C15 C10 120.0
C11A C10A C15A 120.0
C11A C10A S1 122.5(6)
C15A C10A S1 117.4(6)
C10A C11A C12A 120.0
C11A C12A C13A 120.0
C14A C13A C12A 120.0
C13A C14A C15A 120.0
C14A C15A C10A 120.0
C21 C16 C17 120.1(5)
C21 C16 Se1 117.8(4)
C17 C16 Se1 122.0(4)
C18 C17 C16 119.2(6)
C17 C18 C19 120.6(7)
C20 C19 C18 120.6(7)
C19 C20 C21 120.2(6)
C16 C21 C20 119.2(6)
C1 N1 C22 126.0(4)
N1 C22 C25 105.6(4)
N1 C22 C23 109.3(5)
C25 C22 C23 109.8(6)
N1 C22 C24 109.6(5)
C25 C22 C24 110.2(6)
C23 C22 C24 112.2(6)

loop_
_geom_bond_atom_site_label_1
_geom_bond_atom_site_label_2
_geom_bond_distance
Se1 C16 1.909(5)
Se1 C3 1.924(4)
S1 O1 1.434(4)
S1 O2 1.439(4)
S1 C10A 1.734(6)
S1 C10 1.754(5)
S1 C2 1.768(4)
O3 C1 1.211(5)
C1 N1 1.346(6)
C1 C2 1.509(6)
C2 C3 1.334(6)
C3 C4 1.494(6)
C4 C9 1.372(7)
C4 C5 1.380(7)
C5 C6 1.391(8)
C6 C7 1.359(10)
C7 C8 1.375(10)
C8 C9 1.375(9)
C10 C11 1.3900
C10 C15 1.3900
C11 C12 1.3900
C12 C13 1.3900
C13 C14 1.3900
C14 C15 1.3900
C10A C11A 1.3900
C10A C15A 1.3900
C11A C12A 1.3900
C12A C13A 1.3900
C13A C14A 1.3900
C14A C15A 1.3900
C16 C21 1.366(8)
C16 C17 1.385(8)
C17 C18 1.361(9)
C18 C19 1.370(10)
C19 C20 1.333(10)
C20 C21 1.396(9)
N1 C22 1.471(6)
C22 C25 1.514(8)
C22 C23 1.527(9)
C22 C24 1.531(9)
